data_4033943
loop_
_publ_author_name
'Suresh, Alati'
'Baiju, Thekke V.'
'Kumar, Tarun'
'Namboothiri, Irishi N. N.'

_publ_section_title
;
 Synthesis of Spiro- and Fused Heterocycles via (4+4) Annulation of
 Sulfonylphthalide with o-Hydroxystyrenyl Derivatives.
;
_journal_issue 6
_journal_name_full 'The Journal of organic chemistry'
_journal_page_first 3158
_journal_page_last 3168
_journal_paper_doi 10.1021/acs.joc.8b03039
_journal_volume 84
_journal_year 2019
_chemical_formula_moiety 'C20 H13 Br N2 O6'
_chemical_formula_sum 'C20 H13 Br N2 O6'
_chemical_formula_weight 457.23
_space_group_crystal_system triclinic
_space_group_IT_number 2
_space_group_name_Hall '-P 1'
_space_group_name_H-M_alt 'P -1'
_atom_sites_solution_hydrogens mixed
_audit_creation_date 2018-11-08
_audit_creation_method
;
Olex2 1.2
(compiled 2018.05.29 svn.r3508 for OlexSys, GUI svn.r5506)
;
_cell_angle_alpha 82.7874(18)
_cell_angle_beta 85.8772(17)
_cell_angle_gamma 79.2104(17)
_cell_formula_units_Z 2
_cell_length_a 6.90037(13)
_cell_length_b 7.83220(17)
_cell_length_c 16.9797(4)
_cell_measurement_reflns_used 13376
_cell_measurement_temperature 293(2)
_cell_measurement_theta_max 31.0440
_cell_measurement_theta_min 2.4120
_cell_volume 893.21(3)
_computing_cell_refinement 'CrysAlisPro 1.171.39.46 (Rigaku OD, 2018)'
_computing_data_collection 'CrysAlisPro 1.171.39.46 (Rigaku OD, 2018)'
_computing_data_reduction 'CrysAlisPro 1.171.39.46 (Rigaku OD, 2018)'
_computing_molecular_graphics 'Olex2 (Dolomanov et al., 2009)'
_computing_publication_material 'Olex2 (Dolomanov et al., 2009)'
_computing_structure_refinement 'ShelXL (Sheldrick, 2015)'
_computing_structure_solution 'ShelXT (Sheldrick, 2015)'
_diffrn_ambient_temperature 293(2)
_diffrn_detector 'CCD plate'
_diffrn_detector_area_resol_mean 28.5714
_diffrn_detector_type 'Rigaku Saturn724+'
_diffrn_measured_fraction_theta_full 0.998
_diffrn_measured_fraction_theta_max 0.998
_diffrn_measurement_details
;
List of Runs (angles in degrees, time in seconds):

  # Type    Start    End  Width  t~exp~   \w     \q     \k     \f   Frames
--------------------------------------------------------------------------
  1  \w   -110.00  70.00   0.50    8.00    --  -20.00   0.00 108.00  360
  2  \w    -69.00  19.00   0.50    8.00    --  -20.00 -72.00-180.00  176
  3  \w    -71.00  10.00   0.50    8.00    --  -20.00 -72.00  36.00  162
  4  \w    -35.00  19.00   0.50    8.00    --  -20.00 -72.00-108.00  108
  5  \w    -59.00 -28.50   0.50    8.00    --  -20.00  72.00-180.00   61
  6  \w   -110.00  70.00   0.50    8.00    --  -20.00   0.00-180.00  360
  7  \w    -60.00  19.00   0.50    8.00    --  -20.00 -72.00 -36.00  158
  8  \w    -59.00   0.50   0.50    8.00    --  -20.00  72.00-108.00  119
  9  \w    -61.00   1.00   0.50    8.00    --  -20.00 -72.00 108.00  124
 10  \w     -9.00  21.50   0.50    8.00    --  -20.00  72.00  36.00   61
 11  \w    -59.00 -28.50   0.50    8.00    --  -20.00  72.00 -36.00   61
 12  \w    -59.00   1.00   0.50    8.00    --  -20.00  72.00 108.00  120
;
_diffrn_measurement_device 'abstract diffractometer'
_diffrn_measurement_device_type 'dtrek-CrysAlisPro-abstract goniometer imported rigaku-d*trek images'
_diffrn_measurement_method '\w scans'
_diffrn_measurement_specimen_support 'Mitegen 50um'
_diffrn_orient_matrix_type 'CrysAlisPro convention (1999,Acta A55,543-557)'
_diffrn_orient_matrix_UB_11 -0.0015772000
_diffrn_orient_matrix_UB_12 0.0915250000
_diffrn_orient_matrix_UB_13 -0.0053511000
_diffrn_orient_matrix_UB_21 0.0124283000
_diffrn_orient_matrix_UB_22 -0.0020289000
_diffrn_orient_matrix_UB_23 -0.0417240000
_diffrn_orient_matrix_UB_31 -0.1040190000
_diffrn_orient_matrix_UB_32 0.0152008000
_diffrn_orient_matrix_UB_33 -0.0027955000
_diffrn_radiation_monochromator graphite
_diffrn_radiation_probe x-ray
_diffrn_radiation_type MoK\a
_diffrn_radiation_wavelength 0.71073
_diffrn_reflns_av_R_equivalents 0.0451
_diffrn_reflns_av_unetI/netI 0.0288
_diffrn_reflns_Laue_measured_fraction_full 0.998
_diffrn_reflns_Laue_measured_fraction_max 0.998
_diffrn_reflns_limit_h_max 8
_diffrn_reflns_limit_h_min -8
_diffrn_reflns_limit_k_max 9
_diffrn_reflns_limit_k_min -9
_diffrn_reflns_limit_l_max 20
_diffrn_reflns_limit_l_min -20
_diffrn_reflns_number 15857
_diffrn_reflns_point_group_measured_fraction_full 0.998
_diffrn_reflns_point_group_measured_fraction_max 0.998
_diffrn_reflns_theta_full 24.997
_diffrn_reflns_theta_max 24.997
_diffrn_reflns_theta_min 2.421
_diffrn_source 'fine-focus sealed X-ray tube'
_diffrn_source_type 'Enhance (Mo) X-ray Source'
_exptl_absorpt_coefficient_mu 2.345
_exptl_absorpt_correction_T_max 1.00000
_exptl_absorpt_correction_T_min 0.82941
_exptl_absorpt_correction_type multi-scan
_exptl_absorpt_process_details
;
CrysAlisPro 1.171.39.46 (Rigaku Oxford Diffraction, 2018)
Empirical absorption correction using spherical harmonics,
 implemented in SCALE3 ABSPACK scaling algorithm.
;
_exptl_crystal_colour colourless
_exptl_crystal_colour_primary colourless
_exptl_crystal_density_diffrn 1.700
_exptl_crystal_description plate
_exptl_crystal_F_000 460
_exptl_crystal_size_max 0.21
_exptl_crystal_size_mid 0.15
_exptl_crystal_size_min 0.021
_refine_diff_density_max 0.562
_refine_diff_density_min -0.271
_refine_diff_density_rms 0.082
_refine_ls_extinction_method none
_refine_ls_goodness_of_fit_ref 1.048
_refine_ls_hydrogen_treatment mixed
_refine_ls_matrix_type full
_refine_ls_number_parameters 303
_refine_ls_number_reflns 3148
_refine_ls_number_restraints 0
_refine_ls_restrained_S_all 1.048
_refine_ls_R_factor_all 0.0325
_refine_ls_R_factor_gt 0.0290
_refine_ls_shift/su_max 0.001
_refine_ls_shift/su_mean 0.000
_refine_ls_structure_factor_coef Fsqd
_refine_ls_weighting_details 'w=1/[\s^2^(Fo^2^)+(0.0428P)^2^+0.4420P] where P=(Fo^2^+2Fc^2^)/3'
_refine_ls_weighting_scheme calc
_refine_ls_wR_factor_gt 0.0708
_refine_ls_wR_factor_ref 0.0733
_reflns_Friedel_coverage 0.000
_reflns_number_gt 2937
_reflns_number_total 3148
_reflns_threshold_expression 'I > 2\s(I)'
_cod_data_source_file jo8b03039_si_002.cif
_cod_data_source_block inn-as-302b_mo
_cod_database_code 4033943
_shelx_shelxl_version_number 2018/3
_shelx_space_group_comment
;
The symmetry employed for this shelxl refinement is uniquely defined
by the following loop, which should always be used as a source of
symmetry information in preference to the above space-group names.
They are only intended as comments.
;
_reflns_odcompleteness_completeness 91.22
_reflns_odcompleteness_iscentric 1
_reflns_odcompleteness_theta 31.10
_olex2_refinement_description
;
1. Fixed Uiso
 At 1.5 times of:
  All C(H,H,H) groups
2.a Idealised Me refined as rotating group:
 C1(H1A,H1B,H1C)
;
_olex2_submission_special_instructions 'No special instructions were received'
_oxdiff_exptl_absorpt_empirical_details
;
Empirical correction (ABSPACK) includes:
- Absorption correction using spherical harmonics
- Frame scaling
- Detector area scaling
;
_oxdiff_exptl_absorpt_empirical_full_max 3.339
_oxdiff_exptl_absorpt_empirical_full_min 0.710

loop_
_space_group_symop_operation_xyz
'x, y, z'
'-x, -y, -z'

loop_
_atom_site_label
_atom_site_type_symbol
_atom_site_fract_x
_atom_site_fract_y
_atom_site_fract_z
_atom_site_U_iso_or_equiv
_atom_site_adp_type
_atom_site_occupancy
_atom_site_site_symmetry_order
_atom_site_calc_flag
_atom_site_refinement_flags_posn
Br1 Br 0.14271(3) -0.33877(3) 0.52549(2) 0.02520(10) Uani 1 1 d .
O0AA O 0.1328(3) 0.3626(2) 0.12691(10) 0.0309(4) Uani 1 1 d .
O1 O -0.0017(3) 0.8305(2) 0.25714(13) 0.0435(5) Uani 1 1 d .
O2 O 0.0179(3) 0.5874(2) 0.33426(11) 0.0354(4) Uani 1 1 d .
O4 O 0.5055(2) 0.1251(2) 0.20363(10) 0.0245(4) Uani 1 1 d .
O5 O 0.5928(3) 0.1621(3) 0.07337(11) 0.0380(5) Uani 1 1 d .
O6 O 0.6307(2) 0.1270(2) 0.32594(10) 0.0221(4) Uani 1 1 d .
N1 N 0.0255(3) 0.6710(3) 0.26832(13) 0.0276(5) Uani 1 1 d .
N3 N 0.1291(3) 0.5211(3) 0.07515(13) 0.0365(6) Uani 1 1 d .
C1 C 0.0788(5) 0.8325(4) 0.0839(2) 0.0502(9) Uani 1 1 d .
H1A H 0.180370 0.881401 0.103989 0.075 Uiso 1 1 calc GR
H1B H -0.048148 0.898739 0.097572 0.075 Uiso 1 1 calc GR
H1C H 0.096696 0.836629 0.027149 0.075 Uiso 1 1 calc GR
C2 C 0.0906(4) 0.6471(4) 0.11967(16) 0.0316(6) Uani 1 1 d .
C4 C 0.0684(3) 0.5761(3) 0.20076(14) 0.0241(5) Uani 1 1 d .
C5 C 0.0980(3) 0.3989(3) 0.20210(14) 0.0226(5) Uani 1 1 d .
C6 C 0.1095(4) 0.2447(3) 0.26349(15) 0.0234(5) Uani 1 1 d .
H6A H -0.007(4) 0.254(3) 0.2962(16) 0.022(6) Uiso 1 1 d .
H6B H 0.119(4) 0.140(4) 0.2358(18) 0.039(8) Uiso 1 1 d .
C7 C 0.2865(3) 0.2228(3) 0.31588(14) 0.0201(5) Uani 1 1 d .
H7 H 0.264(3) 0.323(3) 0.3499(14) 0.013(6) Uiso 1 1 d .
C8 C 0.3297(3) 0.0535(3) 0.37002(13) 0.0194(5) Uani 1 1 d .
C9 C 0.2092(3) -0.0494(3) 0.41352(14) 0.0200(5) Uani 1 1 d .
H9 H 0.075(4) -0.022(4) 0.4116(16) 0.031(7) Uiso 1 1 d .
C10 C 0.3005(3) -0.1937(3) 0.46263(13) 0.0192(5) Uani 1 1 d .
C11 C 0.5042(3) -0.2357(3) 0.46757(14) 0.0210(5) Uani 1 1 d .
C12 C 0.6250(3) -0.1328(3) 0.42179(14) 0.0216(5) Uani 1 1 d .
H12 H 0.763(4) -0.163(4) 0.4241(16) 0.030(7) Uiso 1 1 d .
C13 C 0.5333(3) 0.0102(3) 0.37449(13) 0.0191(5) Uani 1 1 d .
C14 C 0.4901(3) 0.2225(3) 0.27112(14) 0.0208(5) Uani 1 1 d .
C15 C 0.5388(3) 0.3961(3) 0.23738(14) 0.0198(5) Uani 1 1 d .
C16 C 0.5649(3) 0.2219(3) 0.13518(15) 0.0252(5) Uani 1 1 d .
C17 C 0.5770(3) 0.3967(3) 0.15646(14) 0.0212(5) Uani 1 1 d .
C18 C 0.6074(4) 0.5462(3) 0.10751(16) 0.0257(5) Uani 1 1 d .
H18 H 0.632(4) 0.540(4) 0.0566(18) 0.026(7) Uiso 1 1 d .
C19 C 0.5960(4) 0.6966(3) 0.14328(17) 0.0291(6) Uani 1 1 d .
H19 H 0.610(4) 0.799(4) 0.1069(16) 0.028(7) Uiso 1 1 d .
C20 C 0.5621(4) 0.6959(3) 0.22559(16) 0.0275(5) Uani 1 1 d .
H20 H 0.551(4) 0.808(4) 0.2490(17) 0.033(7) Uiso 1 1 d .
C21 C 0.5345(3) 0.5456(3) 0.27382(15) 0.0234(5) Uani 1 1 d .
H21 H 0.505(4) 0.549(4) 0.3313(18) 0.030(7) Uiso 1 1 d .
H11 H 0.560(3) -0.335(3) 0.5098(13) 0.006(5) Uiso 1 1 d .

loop_
_atom_site_aniso_label
_atom_site_aniso_U_11
_atom_site_aniso_U_22
_atom_site_aniso_U_33
_atom_site_aniso_U_23
_atom_site_aniso_U_13
_atom_site_aniso_U_12
Br1 0.02688(15) 0.01772(15) 0.02875(16) 0.00345(10) 0.00255(10) -0.00375(10)
O0AA 0.0316(9) 0.0353(10) 0.0251(10) -0.0044(8) -0.0023(7) -0.0036(8)
O1 0.0546(12) 0.0204(10) 0.0534(13) -0.0022(9) 0.0007(10) -0.0040(9)
O2 0.0440(11) 0.0310(10) 0.0272(10) -0.0008(8) 0.0040(8) -0.0002(8)
O4 0.0318(9) 0.0149(8) 0.0276(9) -0.0047(7) 0.0011(7) -0.0056(7)
O5 0.0532(12) 0.0322(11) 0.0320(11) -0.0153(9) 0.0113(9) -0.0138(9)
O6 0.0176(8) 0.0197(8) 0.0276(9) 0.0035(7) -0.0017(6) -0.0039(6)
N1 0.0223(10) 0.0248(12) 0.0344(13) -0.0027(9) -0.0002(9) -0.0020(9)
N3 0.0323(12) 0.0488(15) 0.0235(12) 0.0072(11) -0.0031(9) -0.0019(11)
C1 0.0441(17) 0.0439(19) 0.0478(19) 0.0233(15) 0.0103(14) 0.0063(14)
C2 0.0224(12) 0.0387(16) 0.0278(14) 0.0092(12) 0.0004(10) 0.0007(11)
C4 0.0199(11) 0.0243(13) 0.0253(13) 0.0031(10) -0.0007(9) -0.0005(10)
C5 0.0170(11) 0.0281(13) 0.0221(12) -0.0004(10) -0.0029(9) -0.0032(10)
C6 0.0201(12) 0.0216(13) 0.0283(13) 0.0003(10) -0.0011(10) -0.0056(10)
C7 0.0202(11) 0.0179(12) 0.0217(12) -0.0002(10) -0.0019(9) -0.0037(9)
C8 0.0219(11) 0.0161(11) 0.0200(12) -0.0028(9) -0.0017(9) -0.0022(9)
C9 0.0175(12) 0.0176(12) 0.0245(13) -0.0025(9) -0.0023(9) -0.0013(9)
C10 0.0253(11) 0.0139(11) 0.0186(11) -0.0037(9) 0.0022(9) -0.0040(9)
C11 0.0259(12) 0.0153(12) 0.0200(12) -0.0008(9) -0.0030(9) 0.0009(9)
C12 0.0188(12) 0.0208(12) 0.0245(13) -0.0056(10) -0.0024(9) 0.0008(9)
C13 0.0214(11) 0.0152(11) 0.0214(12) -0.0044(9) 0.0004(9) -0.0037(9)
C14 0.0208(11) 0.0167(12) 0.0246(12) -0.0008(9) -0.0018(9) -0.0029(9)
C15 0.0160(10) 0.0176(12) 0.0254(13) -0.0016(9) 0.0001(9) -0.0031(9)
C16 0.0270(12) 0.0220(13) 0.0270(14) -0.0052(10) 0.0038(10) -0.0053(10)
C17 0.0190(11) 0.0182(12) 0.0266(13) -0.0035(10) 0.0008(9) -0.0035(9)
C18 0.0270(13) 0.0270(14) 0.0236(14) -0.0007(11) 0.0031(10) -0.0091(10)
C19 0.0263(13) 0.0206(13) 0.0396(15) 0.0055(11) -0.0020(11) -0.0082(10)
C20 0.0264(12) 0.0187(13) 0.0385(15) -0.0071(11) -0.0021(11) -0.0040(10)
C21 0.0222(12) 0.0238(13) 0.0250(14) -0.0058(10) -0.0011(10) -0.0037(10)

loop_
_atom_type_symbol
_atom_type_description
_atom_type_scat_dispersion_real
_atom_type_scat_dispersion_imag
_atom_type_scat_source
C C 0.0033 0.0016 'International Tables Vol C Tables 4.2.6.8 and 6.1.1.4'
H H 0.0000 0.0000 'International Tables Vol C Tables 4.2.6.8 and 6.1.1.4'
Br Br -0.2901 2.4595 'International Tables Vol C Tables 4.2.6.8 and 6.1.1.4'
N N 0.0061 0.0033 'International Tables Vol C Tables 4.2.6.8 and 6.1.1.4'
O O 0.0106 0.0060 'International Tables Vol C Tables 4.2.6.8 and 6.1.1.4'

loop_
_geom_angle_atom_site_label_1
_geom_angle_atom_site_label_2
_geom_angle_atom_site_label_3
_geom_angle
C5 O0AA N3 109.59(19)
C16 O4 C14 110.93(17)
C13 O6 C14 106.24(16)
O1 N1 O2 123.8(2)
O1 N1 C4 118.1(2)
O2 N1 C4 118.1(2)
C2 N3 O0AA 106.5(2)
H1A C1 H1B 109.5
H1A C1 H1C 109.5
H1B C1 H1C 109.5
C2 C1 H1A 109.5
C2 C1 H1B 109.5
C2 C1 H1C 109.5
N3 C2 C1 120.4(3)
N3 C2 C4 109.5(2)
C4 C2 C1 130.1(3)
C2 C4 N1 127.0(2)
C5 C4 N1 126.0(2)
C5 C4 C2 107.0(2)
O0AA C5 C4 107.4(2)
O0AA C5 C6 115.6(2)
C4 C5 C6 137.0(2)
C5 C6 H6A 110.0(15)
C5 C6 H6B 107.6(17)
C5 C6 C7 113.00(19)
H6A C6 H6B 108(2)
C7 C6 H6A 108.9(15)
C7 C6 H6B 109.5(17)
C6 C7 H7 108.4(12)
C6 C7 C14 115.8(2)
C8 C7 C6 116.35(19)
C8 C7 H7 108.1(13)
C8 C7 C14 100.44(18)
C14 C7 H7 107.1(13)
C9 C8 C7 132.5(2)
C9 C8 C13 120.4(2)
C13 C8 C7 107.01(19)
C8 C9 H9 121.4(18)
C8 C9 C10 117.2(2)
C10 C9 H9 121.4(18)
C9 C10 Br1 119.36(17)
C11 C10 Br1 118.40(17)
C11 C10 C9 122.2(2)
C10 C11 C12 120.0(2)
C10 C11 H11 117.7(12)
C12 C11 H11 122.0(12)
C11 C12 H12 120.0(17)
C13 C12 C11 117.2(2)
C13 C12 H12 122.8(17)
C8 C13 O6 112.37(19)
C12 C13 O6 124.7(2)
C12 C13 C8 122.9(2)
O4 C14 C7 110.28(18)
O4 C14 C15 104.47(18)
O6 C14 O4 106.91(17)
O6 C14 C7 104.95(18)
O6 C14 C15 112.77(18)
C15 C14 C7 117.12(19)
C17 C15 C14 108.9(2)
C17 C15 C21 120.9(2)
C21 C15 C14 129.9(2)
O4 C16 C17 107.3(2)
O5 C16 O4 121.3(2)
O5 C16 C17 131.5(2)
C15 C17 C16 108.2(2)
C15 C17 C18 122.2(2)
C18 C17 C16 129.4(2)
C17 C18 H18 119.0(18)
C19 C18 C17 116.9(2)
C19 C18 H18 124.0(18)
C18 C19 H19 114.5(16)
C18 C19 C20 121.1(2)
C20 C19 H19 124.3(16)
C19 C20 H20 118.8(16)
C21 C20 C19 121.3(2)
C21 C20 H20 119.8(16)
C15 C21 H21 122.3(16)
C20 C21 C15 117.4(2)
C20 C21 H21 120.2(16)

loop_
_geom_bond_atom_site_label_1
_geom_bond_atom_site_label_2
_geom_bond_distance
Br1 C10 1.899(2)
O0AA N3 1.425(3)
O0AA C5 1.338(3)
O1 N1 1.221(3)
O2 N1 1.227(3)
O4 C14 1.442(3)
O4 C16 1.386(3)
O5 C16 1.191(3)
O6 C13 1.389(3)
O6 C14 1.432(3)
N1 C4 1.428(3)
N3 C2 1.294(4)
C1 H1A 0.9600
C1 H1B 0.9600
C1 H1C 0.9600
C1 C2 1.492(4)
C2 C4 1.427(3)
C4 C5 1.362(3)
C5 C6 1.488(3)
C6 H6A 0.94(3)
C6 H6B 0.98(3)
C6 C7 1.534(3)
C7 H7 1.01(2)
C7 C8 1.509(3)
C7 C14 1.548(3)
C8 C9 1.378(3)
C8 C13 1.388(3)
C9 H9 0.91(3)
C9 C10 1.394(3)
C10 C11 1.388(3)
C11 C12 1.396(3)
C11 H11 1.03(2)
C12 H12 0.94(3)
C12 C13 1.372(3)
C14 C15 1.496(3)
C15 C17 1.380(3)
C15 C21 1.386(3)
C16 C17 1.477(3)
C17 C18 1.389(3)
C18 H18 0.88(3)
C18 C19 1.379(4)
C19 H19 0.97(3)
C19 C20 1.400(4)
C20 H20 0.99(3)
C20 C21 1.383(4)
C21 H21 0.99(3)

loop_
_geom_torsion_atom_site_label_1
_geom_torsion_atom_site_label_2
_geom_torsion_atom_site_label_3
_geom_torsion_atom_site_label_4
_geom_torsion
Br1 C10 C11 C12 179.52(17)
O0AA N3 C2 C1 179.1(2)
O0AA N3 C2 C4 0.0(3)
O0AA C5 C6 C7 111.4(2)
O1 N1 C4 C2 2.4(4)
O1 N1 C4 C5 -178.4(2)
O2 N1 C4 C2 -177.7(2)
O2 N1 C4 C5 1.6(3)
O4 C14 C15 C17 0.5(2)
O4 C14 C15 C21 175.2(2)
O4 C16 C17 C15 4.2(2)
O4 C16 C17 C18 -171.7(2)
O5 C16 C17 C15 -177.4(3)
O5 C16 C17 C18 6.7(4)
O6 C14 C15 C17 116.3(2)
O6 C14 C15 C21 -69.0(3)
N1 C4 C5 O0AA 179.7(2)
N1 C4 C5 C6 -3.7(4)
N3 O0AA C5 C4 1.0(2)
N3 O0AA C5 C6 -176.43(18)
N3 C2 C4 N1 179.9(2)
N3 C2 C4 C5 0.6(3)
C1 C2 C4 N1 1.0(4)
C1 C2 C4 C5 -178.4(3)
C2 C4 C5 O0AA -1.0(3)
C2 C4 C5 C6 175.6(3)
C4 C5 C6 C7 -65.1(4)
C5 O0AA N3 C2 -0.6(3)
C5 C6 C7 C8 -169.8(2)
C5 C6 C7 C14 -52.1(3)
C6 C7 C8 C9 -37.5(4)
C6 C7 C8 C13 145.3(2)
C6 C7 C14 O4 -40.3(3)
C6 C7 C14 O6 -155.09(19)
C6 C7 C14 C15 79.0(3)
C7 C8 C9 C10 -175.4(2)
C7 C8 C13 O6 -3.3(3)
C7 C8 C13 C12 176.9(2)
C7 C14 C15 C17 -121.8(2)
C7 C14 C15 C21 52.9(3)
C8 C7 C14 O4 85.9(2)
C8 C7 C14 O6 -28.9(2)
C8 C7 C14 C15 -154.85(19)
C8 C9 C10 Br1 179.01(17)
C8 C9 C10 C11 -0.8(3)
C9 C8 C13 O6 179.2(2)
C9 C8 C13 C12 -0.6(4)
C9 C10 C11 C12 -0.7(4)
C10 C11 C12 C13 1.4(3)
C11 C12 C13 O6 179.3(2)
C11 C12 C13 C8 -0.8(4)
C13 O6 C14 O4 -88.9(2)
C13 O6 C14 C7 28.3(2)
C13 O6 C14 C15 156.88(19)
C13 C8 C9 C10 1.4(3)
C14 O4 C16 O5 177.4(2)
C14 O4 C16 C17 -3.9(2)
C14 O6 C13 C8 -16.3(2)
C14 O6 C13 C12 163.5(2)
C14 C7 C8 C9 -163.4(2)
C14 C7 C8 C13 19.5(2)
C14 C15 C17 C16 -2.8(2)
C14 C15 C17 C18 173.4(2)
C14 C15 C21 C20 -171.6(2)
C15 C17 C18 C19 -0.5(3)
C16 O4 C14 O6 -117.58(19)
C16 O4 C14 C7 128.85(19)
C16 O4 C14 C15 2.2(2)
C16 C17 C18 C19 174.9(2)
C17 C15 C21 C20 2.5(3)
C17 C18 C19 C20 2.1(4)
C18 C19 C20 C21 -1.4(4)
C19 C20 C21 C15 -0.9(4)
C21 C15 C17 C16 -178.1(2)
C21 C15 C17 C18 -1.8(3)
